data_7042958
loop_
_publ_author_name
'Sasano, Yoshifumi'
'Yasuda, Nobuhiro'
'Maeda, Hiromitsu'

_publ_section_title
;
 Deprotonated meso-hydroxyporphyrin as a stable \p-electronic anion: the
 building unit of ion-pairing assembly
;
_journal_name_full 'Dalton Trans.'
_journal_paper_doi 10.1039/C7DT01635B
_journal_year 2017
_chemical_formula_moiety 'C38 H8 F15 N4 Ni O, C16 H36 N, C H2 Cl2 '
_chemical_formula_sum 'C55 H46 Cl2 F15 N5 Ni O'
_chemical_formula_weight 1207.58
_space_group_crystal_system orthorhombic
_space_group_IT_number 61
_space_group_name_Hall '-P 2ac 2ab'
_space_group_name_H-M_alt 'P b c a'
_symmetry_space_group_name_Hall '-P 2ac 2ab'
_symmetry_space_group_name_H-M 'P b c a'
_atom_sites_solution_hydrogens geom
_audit_creation_method SHELXL-2014/7
_audit_update_record
;
2017-03-07 deposited with the CCDC.
2017-05-10 downloaded from the CCDC.
;
_cell_angle_alpha 90
_cell_angle_beta 90
_cell_angle_gamma 90
_cell_formula_units_Z 8
_cell_length_a 22.0408(14)
_cell_length_b 16.8646(12)
_cell_length_c 27.985(2)
_cell_measurement_reflns_used 9278
_cell_measurement_temperature 93(2)
_cell_measurement_theta_max 68.25
_cell_measurement_theta_min 25.20
_cell_volume 10402.3(12)
_computing_structure_refinement 'SHELXL-2014/7 (Sheldrick, 2014)'
_diffrn_ambient_temperature 93(2)
_diffrn_detector_area_resol_mean 5.8140
_diffrn_measured_fraction_theta_full 0.990
_diffrn_measured_fraction_theta_max 0.989
_diffrn_measurement_device_type 'Rigaku XtaLAB P200'
_diffrn_measurement_method \w
_diffrn_radiation_type CuK\a
_diffrn_radiation_wavelength 1.54187
_diffrn_reflns_av_R_equivalents 0.0356
_diffrn_reflns_av_unetI/netI 0.0217
_diffrn_reflns_Laue_measured_fraction_full 0.990
_diffrn_reflns_Laue_measured_fraction_max 0.989
_diffrn_reflns_limit_h_max 26
_diffrn_reflns_limit_h_min -26
_diffrn_reflns_limit_k_max 18
_diffrn_reflns_limit_k_min -20
_diffrn_reflns_limit_l_max 33
_diffrn_reflns_limit_l_min -31
_diffrn_reflns_number 62909
_diffrn_reflns_point_group_measured_fraction_full 0.990
_diffrn_reflns_point_group_measured_fraction_max 0.989
_diffrn_reflns_theta_full 67.687
_diffrn_reflns_theta_max 68.308
_diffrn_reflns_theta_min 6.750
_exptl_absorpt_coefficient_mu 2.373
_exptl_absorpt_correction_T_max 0.977
_exptl_absorpt_correction_T_min 0.611
_exptl_absorpt_correction_type multi-scan
_exptl_absorpt_process_details 'REQAB (Rigaku, 1998)'
_exptl_crystal_colour Green
_exptl_crystal_density_diffrn 1.542
_exptl_crystal_description Prism
_exptl_crystal_F_000 4928
_exptl_crystal_size_max 0.300
_exptl_crystal_size_mid 0.190
_exptl_crystal_size_min 0.010
_refine_diff_density_max 1.008
_refine_diff_density_min -1.434
_refine_diff_density_rms 0.073
_refine_ls_extinction_method none
_refine_ls_goodness_of_fit_ref 1.032
_refine_ls_hydrogen_treatment constr
_refine_ls_matrix_type full
_refine_ls_number_parameters 728
_refine_ls_number_reflns 9440
_refine_ls_number_restraints 7
_refine_ls_restrained_S_all 1.038
_refine_ls_R_factor_all 0.0580
_refine_ls_R_factor_gt 0.0504
_refine_ls_shift/su_max 0.001
_refine_ls_shift/su_mean 0.000
_refine_ls_structure_factor_coef Fsqd
_refine_ls_weighting_details 'w=1/[\s^2^(Fo^2^)+(0.0817P)^2^+16.1556P] where P=(Fo^2^+2Fc^2^)/3'
_refine_ls_weighting_scheme calc
_refine_ls_wR_factor_gt 0.1414
_refine_ls_wR_factor_ref 0.1497
_reflns_Friedel_coverage 0.000
_reflns_number_gt 8178
_reflns_number_total 9440
_reflns_threshold_expression 'I > 2\s(I)'
_cod_data_source_file c7dt01635b2.cif
_cod_data_source_block 70106m_a
_cod_database_code 7042958
_shelx_shelxl_version_number 2014/7
_shelx_space_group_comment
;
The symmetry employed for this shelxl refinement is uniquely defined
by the following loop, which should always be used as a source of
symmetry information in preference to the above space-group names.
They are only intended as comments.
;
_shelx_estimated_absorpt_t_min 0.536
_shelx_estimated_absorpt_t_max 0.977

loop_
_space_group_symop_operation_xyz
'x, y, z'
'-x+1/2, -y, z+1/2'
'x+1/2, -y+1/2, -z'
'-x, y+1/2, -z+1/2'
'-x, -y, -z'
'x-1/2, y, -z-1/2'
'-x-1/2, y-1/2, z'
'x, -y-1/2, z-1/2'

loop_
_atom_site_label
_atom_site_type_symbol
_atom_site_fract_x
_atom_site_fract_y
_atom_site_fract_z
_atom_site_U_iso_or_equiv
_atom_site_adp_type
_atom_site_occupancy
_atom_site_site_symmetry_order
_atom_site_calc_flag
_atom_site_refinement_flags_posn
_atom_site_refinement_flags_adp
_atom_site_refinement_flags_occupancy
_atom_site_disorder_assembly
_atom_site_disorder_group
C1 C 0.76764(11) 0.39863(14) 0.22320(9) 0.0198(5) Uani 1 1 d . . . . .
C2 C 0.82318(11) 0.41056(15) 0.19958(9) 0.0219(5) Uani 1 1 d . . . . .
H1 H 0.8625 0.4088 0.2135 0.026 Uiso 1 1 calc R U . . .
C3 C 0.80988(11) 0.42521(15) 0.15275(9) 0.0220(5) Uani 1 1 d . . . . .
H2 H 0.8380 0.4364 0.1279 0.026 Uiso 1 1 calc R U . . .
C4 C 0.74583(11) 0.42055(14) 0.14838(8) 0.0198(5) Uani 1 1 d . . . . .
N1 N 0.71939(9) 0.40705(12) 0.19249(7) 0.0180(4) Uani 1 1 d . . . . .
C5 C 0.71393(11) 0.41619(15) 0.10488(8) 0.0210(5) Uani 1 1 d . . . . .
C6 C 0.65300(12) 0.40250(15) 0.10207(8) 0.0210(5) Uani 1 1 d . . . . .
C7 C 0.62003(12) 0.38351(16) 0.05930(9) 0.0246(5) Uani 1 1 d . . . . .
H3 H 0.6366 0.3779 0.0282 0.030 Uiso 1 1 calc R U . . .
C8 C 0.56150(12) 0.37511(16) 0.07140(9) 0.0242(5) Uani 1 1 d . . . . .
H4 H 0.5292 0.3604 0.0507 0.029 Uiso 1 1 calc R U . . .
C9 C 0.55680(11) 0.39266(14) 0.12186(8) 0.0204(5) Uani 1 1 d . . . . .
N2 N 0.61355(9) 0.40510(12) 0.14095(7) 0.0186(4) Uani 1 1 d . . . . .
C10 C 0.50297(11) 0.40612(15) 0.14582(9) 0.0209(5) Uani 1 1 d . . . . .
C11 C 0.50158(11) 0.43398(15) 0.19249(9) 0.0200(5) Uani 1 1 d . . . . .
C12 C 0.44822(11) 0.46429(16) 0.21593(9) 0.0239(5) Uani 1 1 d . . . . .
H5 H 0.4087 0.4684 0.2026 0.029 Uiso 1 1 calc R U . . .
C13 C 0.46496(11) 0.48561(16) 0.26034(9) 0.0239(5) Uani 1 1 d . . . . .
H6 H 0.4399 0.5099 0.2838 0.029 Uiso 1 1 calc R U . . .
C14 C 0.52779(11) 0.46480(15) 0.26575(8) 0.0209(5) Uani 1 1 d . . . . .
N3 N 0.55066(9) 0.43671(12) 0.22256(7) 0.0187(4) Uani 1 1 d . . . . .
C15 C 0.55773(11) 0.45989(16) 0.30837(9) 0.0238(5) Uani 1 1 d . . . . .
C16 C 0.61579(12) 0.42680(16) 0.31311(9) 0.0245(5) Uani 1 1 d . . . . .
C17 C 0.64400(13) 0.40635(19) 0.35682(9) 0.0314(6) Uani 1 1 d . . . . .
H7 H 0.6273 0.4122 0.3879 0.038 Uiso 1 1 calc R U . . .
C18 C 0.69985(12) 0.37658(19) 0.34580(9) 0.0311(6) Uani 1 1 d . . . . .
H8 H 0.7289 0.3563 0.3677 0.037 Uiso 1 1 calc R U . . .
C19 C 0.70627(12) 0.38160(16) 0.29571(9) 0.0232(5) Uani 1 1 d . . . . .
N4 N 0.65384(9) 0.41056(12) 0.27506(7) 0.0204(4) Uani 1 1 d . . . . .
C20 C 0.76389(11) 0.37393(14) 0.27243(8) 0.0211(5) Uani 1 1 d . . . . .
Ni1 Ni 0.63416(2) 0.41396(2) 0.20771(2) 0.01660(13) Uani 1 1 d . . . . .
C21 C 0.75096(12) 0.41956(17) 0.06009(8) 0.0251(5) Uani 1 1 d . . . . .
C22 C 0.76475(12) 0.49030(18) 0.03770(10) 0.0313(6) Uani 1 1 d . . . . .
C23 C 0.80181(13) 0.4934(2) -0.00247(11) 0.0406(7) Uani 1 1 d . . . . .
C24 C 0.82523(13) 0.4250(2) -0.02087(10) 0.0405(8) Uani 1 1 d . . . . .
C25 C 0.81372(14) 0.3538(2) 0.00094(10) 0.0391(7) Uani 1 1 d . . . . .
C26 C 0.77664(13) 0.35133(19) 0.04088(9) 0.0318(6) Uani 1 1 d . . . . .
F1 F 0.74246(9) 0.55823(11) 0.05494(7) 0.0443(4) Uani 1 1 d . . . . .
F2 F 0.81600(10) 0.56300(14) -0.02221(8) 0.0625(6) Uani 1 1 d . . . . .
F3 F 0.86110(9) 0.42779(16) -0.05930(7) 0.0609(6) Uani 1 1 d . . . . .
F4 F 0.84002(10) 0.28728(14) -0.01516(7) 0.0590(6) Uani 1 1 d . . . . .
F5 F 0.76700(9) 0.28118(11) 0.06149(7) 0.0449(4) Uani 1 1 d . . . . .
C27 C 0.44417(11) 0.39441(16) 0.12031(8) 0.0221(5) Uani 1 1 d . . . . .
C28 C 0.42068(12) 0.44963(17) 0.08833(10) 0.0294(6) Uani 1 1 d . . . . .
C29 C 0.36631(13) 0.43759(19) 0.06483(10) 0.0322(6) Uani 1 1 d . . . . .
C30 C 0.33407(12) 0.36918(19) 0.07274(9) 0.0317(6) Uani 1 1 d . . . . .
C31 C 0.35532(12) 0.31392(18) 0.10463(9) 0.0292(6) Uani 1 1 d . . . . .
C32 C 0.40946(12) 0.32699(16) 0.12789(9) 0.0258(5) Uani 1 1 d . . . . .
F6 F 0.45126(8) 0.51664(11) 0.07928(7) 0.0451(5) Uani 1 1 d . . . . .
F7 F 0.34576(9) 0.49118(13) 0.03338(7) 0.0517(5) Uani 1 1 d . . . . .
F8 F 0.28202(7) 0.35676(13) 0.04935(6) 0.0433(4) Uani 1 1 d . . . . .
F9 F 0.32336(8) 0.24785(11) 0.11291(6) 0.0401(4) Uani 1 1 d . . . . .
F10 F 0.42888(8) 0.27237(10) 0.15884(6) 0.0354(4) Uani 1 1 d . . . . .
C33 C 0.52666(11) 0.48526(18) 0.35335(9) 0.0285(6) Uani 1 1 d . . . . .
C34 C 0.48755(14) 0.4361(2) 0.37812(11) 0.0417(8) Uani 1 1 d . . . . .
C35 C 0.46166(14) 0.4582(3) 0.42097(11) 0.0500(9) Uani 1 1 d . . . . .
C36 C 0.47310(14) 0.5315(3) 0.43959(10) 0.0469(9) Uani 1 1 d . . . . .
C37 C 0.51078(15) 0.5831(2) 0.41577(11) 0.0426(8) Uani 1 1 d . . . . .
C38 C 0.53750(13) 0.55905(19) 0.37319(9) 0.0324(6) Uani 1 1 d . . . . .
F11 F 0.47460(10) 0.36408(15) 0.36124(7) 0.0621(6) Uani 1 1 d . . . . .
F12 F 0.42481(11) 0.40817(19) 0.44429(8) 0.0763(8) Uani 1 1 d . . . . .
F13 F 0.44780(9) 0.55326(17) 0.48106(7) 0.0663(7) Uani 1 1 d . . . . .
F14 F 0.52222(11) 0.65502(13) 0.43359(7) 0.0615(6) Uani 1 1 d . . . . .
F15 F 0.57541(10) 0.60895(11) 0.35150(6) 0.0440(4) Uani 1 1 d . . . . .
O1 O 0.80988(8) 0.35068(12) 0.29415(6) 0.0275(4) Uani 1 1 d . . . . .
N5 N 0.33369(10) 0.16097(12) 0.29881(8) 0.0247(5) Uani 1 1 d . . . . .
C39 C 0.38081(12) 0.22170(16) 0.28325(9) 0.0262(5) Uani 1 1 d . . . . .
H9 H 0.3633 0.2543 0.2573 0.031 Uiso 1 1 calc R U . . .
H10 H 0.3893 0.2575 0.3105 0.031 Uiso 1 1 calc R U . . .
C40 C 0.44049(13) 0.18691(17) 0.26597(10) 0.0311(6) Uani 1 1 d . . . . .
H11 H 0.4347 0.1626 0.2341 0.037 Uiso 1 1 calc R U . . .
H12 H 0.4539 0.1449 0.2883 0.037 Uiso 1 1 calc R U . . .
C41 C 0.48900(13) 0.25125(18) 0.26289(11) 0.0353(6) Uani 1 1 d . . . . .
H13 H 0.4733 0.2959 0.2436 0.042 Uiso 1 1 calc R U . . .
H14 H 0.4976 0.2715 0.2954 0.042 Uiso 1 1 calc R U . . .
C42 C 0.54721(17) 0.2217(2) 0.24090(18) 0.0611(11) Uani 1 1 d . . . . .
H33 H 0.5768 0.2650 0.2397 0.092 Uiso 1 1 calc R U . . .
H34 H 0.5635 0.1782 0.2603 0.092 Uiso 1 1 calc R U . . .
H35 H 0.5392 0.2026 0.2084 0.092 Uiso 1 1 calc R U . . .
C43 C 0.31676(13) 0.10751(16) 0.25701(10) 0.0287(6) Uani 1 1 d . . . . .
H15 H 0.2858 0.0691 0.2680 0.034 Uiso 1 1 calc R U . . .
H16 H 0.3531 0.0769 0.2475 0.034 Uiso 1 1 calc R U . . .
C44 C 0.29232(18) 0.1503(2) 0.21309(12) 0.0465(8) Uani 1 1 d . . . . .
H17 H 0.3252 0.1819 0.1983 0.056 Uiso 1 1 calc R U . . .
H18 H 0.2597 0.1872 0.2228 0.056 Uiso 1 1 calc R U . . .
C45 C 0.26739(15) 0.0912(2) 0.17643(12) 0.0418(7) Uani 1 1 d . . . . .
H19 H 0.2685 0.1157 0.1443 0.050 Uiso 1 1 calc R U . . .
H20 H 0.2937 0.0437 0.1758 0.050 Uiso 1 1 calc R U . . .
C46 C 0.20441(19) 0.0668(3) 0.18744(16) 0.0616(10) Uani 1 1 d . . . . .
H36 H 0.1903 0.0292 0.1632 0.092 Uiso 1 1 calc R U . . .
H37 H 0.2032 0.0416 0.2190 0.092 Uiso 1 1 calc R U . . .
H38 H 0.1780 0.1136 0.1875 0.092 Uiso 1 1 calc R U . . .
C47 C 0.27868(12) 0.20651(16) 0.31654(10) 0.0276(6) Uani 1 1 d . . . . .
H21 H 0.2629 0.2392 0.2899 0.033 Uiso 1 1 calc R U . . .
H22 H 0.2919 0.2432 0.3421 0.033 Uiso 1 1 calc R U . . .
C48 C 0.22718(14) 0.15584(18) 0.33574(13) 0.0387(7) Uani 1 1 d . . . . .
H23 H 0.2145 0.1172 0.3110 0.046 Uiso 1 1 calc R U . . .
H24 H 0.2414 0.1258 0.3640 0.046 Uiso 1 1 calc R U . . .
C49 C 0.17370(13) 0.20708(18) 0.34960(12) 0.0356(6) Uani 1 1 d . . . . .
H25 H 0.1572 0.2327 0.3206 0.043 Uiso 1 1 calc R U . . .
H26 H 0.1878 0.2495 0.3714 0.043 Uiso 1 1 calc R U . . .
C50 C 0.12348(15) 0.1605(2) 0.37393(14) 0.0485(8) Uani 1 1 d . . . . .
H39 H 0.0901 0.1963 0.3821 0.073 Uiso 1 1 calc R U . . .
H40 H 0.1087 0.1191 0.3523 0.073 Uiso 1 1 calc R U . . .
H41 H 0.1393 0.1359 0.4031 0.073 Uiso 1 1 calc R U . . .
C51 C 0.35857(12) 0.10839(15) 0.33832(9) 0.0252(5) Uani 1 1 d . . . . .
H27 H 0.3262 0.0714 0.3485 0.030 Uiso 1 1 calc R U . . .
H28 H 0.3921 0.0761 0.3250 0.030 Uiso 1 1 calc R U . . .
C52 C 0.38187(14) 0.15175(17) 0.38201(10) 0.0317(6) Uani 1 1 d . . . . .
H29 H 0.3479 0.1800 0.3978 0.038 Uiso 1 1 calc R U . . .
H30 H 0.4124 0.1916 0.3722 0.038 Uiso 1 1 calc R U . . .
C53 C 0.41027(13) 0.09370(18) 0.41693(10) 0.0333(6) Uani 1 1 d . . . . .
H31 H 0.3790 0.0552 0.4273 0.040 Uiso 1 1 calc R U . . .
H32 H 0.4426 0.0637 0.4003 0.040 Uiso 1 1 calc R U . . .
C54 C 0.43704(17) 0.1334(2) 0.46066(11) 0.0461(8) Uani 1 1 d . . . . .
H42 H 0.4546 0.0930 0.4817 0.069 Uiso 1 1 calc R U . . .
H43 H 0.4688 0.1707 0.4508 0.069 Uiso 1 1 calc R U . . .
H44 H 0.4051 0.1621 0.4778 0.069 Uiso 1 1 calc R U . . .
Cl1 Cl 0.07488(7) 0.28278(8) 0.03994(5) 0.0737(4) Uani 0.848(2) 1 d D . P A 1
Cl2 Cl 0.18029(8) 0.18842(15) 0.06765(6) 0.1065(7) Uani 0.848(2) 1 d D . P A 1
C55 C 0.1068(2) 0.2192(4) 0.0819(2) 0.0761(15) Uani 0.848(2) 1 d D . P A 1
H45 H 0.0805 0.1718 0.0850 0.091 Uiso 0.848(2) 1 calc R U P A 1
H46 H 0.1076 0.2463 0.1132 0.091 Uiso 0.848(2) 1 calc R U P A 1
Cl1A Cl 0.1579(4) 0.2439(5) 0.0472(3) 0.0737(4) Uani 0.152(2) 1 d D . P A 2
Cl2A Cl 0.0645(3) 0.2067(5) 0.1288(2) 0.065(2) Uani 0.152(2) 1 d D . P A 2
C55A C 0.1373(10) 0.206(2) 0.1034(8) 0.0761(15) Uani 0.152(2) 1 d D . P A 2
H47 H 0.1502 0.1500 0.1033 0.091 Uiso 0.152(2) 1 calc R U P A 2
H48 H 0.1638 0.2335 0.1267 0.091 Uiso 0.152(2) 1 calc R U P A 2

loop_
_atom_site_aniso_label
_atom_site_aniso_U_11
_atom_site_aniso_U_22
_atom_site_aniso_U_33
_atom_site_aniso_U_23
_atom_site_aniso_U_13
_atom_site_aniso_U_12
C1 0.0187(11) 0.0195(12) 0.0212(12) -0.0020(9) -0.0004(9) 0.0017(9)
C2 0.0169(11) 0.0248(12) 0.0239(12) -0.0012(9) -0.0018(9) -0.0003(9)
C3 0.0192(11) 0.0250(13) 0.0217(12) 0.0001(9) 0.0033(9) -0.0011(9)
C4 0.0199(12) 0.0220(12) 0.0174(11) 0.0005(9) 0.0023(9) 0.0006(9)
N1 0.0185(10) 0.0196(10) 0.0158(9) -0.0006(7) 0.0001(8) 0.0003(7)
C5 0.0213(12) 0.0256(12) 0.0161(11) 0.0003(9) 0.0031(9) 0.0019(9)
C6 0.0228(12) 0.0244(12) 0.0159(11) 0.0001(9) 0.0013(9) 0.0030(10)
C7 0.0247(12) 0.0342(14) 0.0150(11) -0.0015(10) -0.0001(10) 0.0037(11)
C8 0.0241(12) 0.0331(14) 0.0155(11) -0.0027(10) -0.0037(9) 0.0008(10)
C9 0.0224(12) 0.0230(12) 0.0158(11) 0.0005(9) -0.0021(9) -0.0009(9)
N2 0.0164(10) 0.0226(10) 0.0169(9) 0.0001(7) 0.0009(8) 0.0004(8)
C10 0.0197(12) 0.0249(12) 0.0183(11) 0.0026(9) -0.0015(9) 0.0000(9)
C11 0.0182(11) 0.0233(12) 0.0184(11) 0.0028(9) -0.0010(9) -0.0016(9)
C12 0.0172(11) 0.0315(14) 0.0231(12) 0.0006(10) -0.0006(9) 0.0013(10)
C13 0.0196(12) 0.0305(13) 0.0215(12) -0.0035(10) 0.0026(9) 0.0017(10)
C14 0.0188(11) 0.0254(12) 0.0185(11) -0.0020(9) 0.0029(9) -0.0015(9)
N3 0.0177(10) 0.0235(10) 0.0150(9) -0.0002(8) 0.0001(7) -0.0009(8)
C15 0.0214(12) 0.0333(14) 0.0167(11) -0.0038(10) 0.0021(9) -0.0031(10)
C16 0.0200(12) 0.0367(14) 0.0168(11) -0.0023(10) 0.0008(10) -0.0005(10)
C17 0.0273(14) 0.0522(18) 0.0148(12) -0.0009(11) 0.0007(10) 0.0020(12)
C18 0.0247(13) 0.0509(17) 0.0179(12) 0.0030(11) -0.0030(10) 0.0035(12)
C19 0.0217(12) 0.0292(13) 0.0188(12) 0.0005(10) -0.0019(9) 0.0006(10)
N4 0.0174(10) 0.0266(11) 0.0173(10) -0.0009(8) 0.0007(8) 0.0011(8)
C20 0.0220(12) 0.0224(12) 0.0187(11) -0.0029(9) -0.0029(9) 0.0025(9)
Ni1 0.0150(2) 0.0223(2) 0.0126(2) -0.00063(14) 0.00003(14) 0.00036(15)
C21 0.0179(11) 0.0413(15) 0.0160(11) 0.0021(10) 0.0012(10) 0.0009(10)
C22 0.0236(13) 0.0428(16) 0.0274(13) 0.0064(12) 0.0032(11) 0.0058(11)
C23 0.0275(14) 0.062(2) 0.0329(15) 0.0238(15) 0.0028(12) 0.0011(14)
C24 0.0258(14) 0.077(2) 0.0184(13) 0.0067(14) 0.0057(11) 0.0084(14)
C25 0.0329(15) 0.062(2) 0.0228(13) -0.0112(14) 0.0035(12) 0.0060(14)
C26 0.0293(14) 0.0456(17) 0.0206(12) -0.0035(11) 0.0016(11) 0.0009(12)
F1 0.0445(10) 0.0385(10) 0.0497(10) 0.0137(8) 0.0147(8) 0.0046(8)
F2 0.0492(12) 0.0761(15) 0.0622(13) 0.0427(12) 0.0228(10) 0.0097(10)
F3 0.0441(11) 0.1103(19) 0.0283(9) 0.0153(10) 0.0191(8) 0.0133(11)
F4 0.0655(13) 0.0717(14) 0.0398(10) -0.0198(10) 0.0182(10) 0.0150(11)
F5 0.0576(12) 0.0362(10) 0.0409(10) -0.0049(8) 0.0160(8) 0.0045(8)
C27 0.0188(12) 0.0323(13) 0.0153(11) -0.0009(10) 0.0005(9) -0.0003(10)
C28 0.0235(13) 0.0375(15) 0.0272(13) 0.0052(11) -0.0014(10) -0.0019(11)
C29 0.0259(14) 0.0480(17) 0.0229(13) 0.0072(12) -0.0053(11) 0.0034(12)
C30 0.0199(12) 0.0556(18) 0.0195(12) -0.0046(12) -0.0019(10) -0.0022(12)
C31 0.0244(13) 0.0407(16) 0.0226(12) -0.0055(11) 0.0025(10) -0.0099(11)
C32 0.0259(13) 0.0329(14) 0.0186(11) -0.0008(10) -0.0010(10) -0.0005(11)
F6 0.0357(9) 0.0455(10) 0.0541(11) 0.0248(9) -0.0152(8) -0.0111(8)
F7 0.0391(10) 0.0662(13) 0.0497(11) 0.0252(10) -0.0196(9) 0.0002(9)
F8 0.0228(8) 0.0749(13) 0.0324(9) -0.0007(8) -0.0107(7) -0.0067(8)
F9 0.0371(9) 0.0487(10) 0.0346(9) -0.0002(8) -0.0050(7) -0.0188(8)
F10 0.0377(9) 0.0322(8) 0.0364(9) 0.0078(7) -0.0108(7) -0.0071(7)
C33 0.0184(12) 0.0498(17) 0.0173(12) -0.0062(11) -0.0010(10) 0.0047(11)
C34 0.0274(14) 0.071(2) 0.0269(14) -0.0138(14) 0.0056(12) -0.0096(14)
C35 0.0251(15) 0.100(3) 0.0246(15) -0.0085(17) 0.0081(12) -0.0054(17)
C36 0.0294(15) 0.091(3) 0.0200(13) -0.0148(16) 0.0011(12) 0.0204(17)
C37 0.0407(17) 0.061(2) 0.0258(14) -0.0163(14) -0.0091(13) 0.0236(15)
C38 0.0296(14) 0.0477(17) 0.0197(13) -0.0041(12) -0.0038(11) 0.0124(12)
F11 0.0620(13) 0.0837(16) 0.0406(10) -0.0198(10) 0.0245(10) -0.0412(12)
F12 0.0508(13) 0.139(2) 0.0390(11) -0.0122(13) 0.0257(10) -0.0323(14)
F13 0.0474(11) 0.126(2) 0.0249(9) -0.0238(11) 0.0065(8) 0.0269(12)
F14 0.0826(15) 0.0630(13) 0.0388(10) -0.0250(10) -0.0066(10) 0.0295(12)
F15 0.0668(12) 0.0354(9) 0.0298(9) -0.0046(7) -0.0011(8) 0.0035(9)
O1 0.0223(9) 0.0385(10) 0.0217(9) 0.0005(7) -0.0031(7) 0.0070(8)
N5 0.0270(11) 0.0209(11) 0.0263(11) 0.0024(8) -0.0001(9) -0.0001(9)
C39 0.0301(13) 0.0230(13) 0.0256(12) 0.0032(10) -0.0007(11) -0.0020(11)
C40 0.0323(14) 0.0280(14) 0.0329(14) 0.0002(11) 0.0063(11) -0.0022(11)
C41 0.0340(15) 0.0339(15) 0.0380(15) -0.0005(12) 0.0032(12) -0.0058(12)
C42 0.046(2) 0.044(2) 0.093(3) -0.0072(19) 0.029(2) -0.0099(16)
C43 0.0339(14) 0.0242(13) 0.0279(13) 0.0005(10) -0.0030(11) -0.0021(11)
C44 0.066(2) 0.0379(17) 0.0360(16) 0.0023(13) -0.0192(16) 0.0022(16)
C45 0.0433(18) 0.0454(18) 0.0367(16) 0.0005(13) -0.0103(14) -0.0027(14)
C46 0.054(2) 0.068(3) 0.063(2) 0.010(2) -0.0095(19) -0.0082(19)
C47 0.0264(13) 0.0229(13) 0.0335(14) 0.0016(10) -0.0005(11) 0.0025(10)
C48 0.0352(15) 0.0275(15) 0.0534(18) 0.0039(13) 0.0100(14) -0.0016(12)
C49 0.0268(14) 0.0324(15) 0.0476(17) -0.0022(13) 0.0006(12) -0.0014(11)
C50 0.0343(16) 0.052(2) 0.059(2) 0.0031(17) 0.0107(15) -0.0029(14)
C51 0.0287(13) 0.0230(13) 0.0239(12) 0.0027(10) 0.0001(10) 0.0022(10)
C52 0.0405(16) 0.0295(14) 0.0252(13) 0.0002(11) -0.0008(12) -0.0006(12)
C53 0.0306(14) 0.0381(16) 0.0312(14) 0.0020(12) -0.0033(12) 0.0010(12)
C54 0.054(2) 0.055(2) 0.0296(15) -0.0004(14) -0.0044(14) -0.0056(16)
Cl1 0.0808(9) 0.0604(7) 0.0800(8) 0.0049(6) -0.0232(7) -0.0120(6)
Cl2 0.0827(10) 0.1608(18) 0.0761(10) -0.0251(11) -0.0216(8) 0.0304(11)
C55 0.065(3) 0.071(3) 0.092(4) -0.001(3) -0.001(3) -0.007(3)
Cl1A 0.0808(9) 0.0604(7) 0.0800(8) 0.0049(6) -0.0232(7) -0.0120(6)
Cl2A 0.065(4) 0.092(5) 0.037(3) -0.023(3) 0.004(3) 0.017(3)
C55A 0.065(3) 0.071(3) 0.092(4) -0.001(3) -0.001(3) -0.007(3)

loop_
_atom_type_symbol
_atom_type_description
_atom_type_scat_dispersion_real
_atom_type_scat_dispersion_imag
_atom_type_scat_source
C C 0.0181 0.0091 'International Tables Vol C Tables 4.2.6.8 and 6.1.1.4'
H H 0.0000 0.0000 'International Tables Vol C Tables 4.2.6.8 and 6.1.1.4'
F F 0.0727 0.0534 'International Tables Vol C Tables 4.2.6.8 and 6.1.1.4'
N N 0.0311 0.0180 'International Tables Vol C Tables 4.2.6.8 and 6.1.1.4'
Ni Ni -3.0029 0.5091 'International Tables Vol C Tables 4.2.6.8 and 6.1.1.4'
O O 0.0492 0.0322 'International Tables Vol C Tables 4.2.6.8 and 6.1.1.4'
Cl Cl 0.3639 0.7018 'International Tables Vol C Tables 4.2.6.8 and 6.1.1.4'

loop_
_geom_angle_atom_site_label_1
_geom_angle_atom_site_label_2
_geom_angle_atom_site_label_3
_geom_angle
N1 C1 C2 111.4(2)
N1 C1 C20 125.7(2)
C2 C1 C20 122.7(2)
C3 C2 C1 106.9(2)
C3 C2 H1 126.6
C1 C2 H1 126.6
C2 C3 C4 106.6(2)
C2 C3 H2 126.7
C4 C3 H2 126.7
N1 C4 C5 123.5(2)
N1 C4 C3 110.6(2)
C5 C4 C3 125.0(2)
C1 N1 C4 104.42(19)
C1 N1 Ni1 128.42(16)
C4 N1 Ni1 126.64(16)
C6 C5 C4 123.4(2)
C6 C5 C21 119.7(2)
C4 C5 C21 116.7(2)
C5 C6 N2 124.3(2)
C5 C6 C7 125.7(2)
N2 C6 C7 110.0(2)
C8 C7 C6 107.4(2)
C8 C7 H3 126.3
C6 C7 H3 126.3
C7 C8 C9 107.1(2)
C7 C8 H4 126.5
C9 C8 H4 126.5
N2 C9 C10 124.5(2)
N2 C9 C8 110.2(2)
C10 C9 C8 124.7(2)
C9 N2 C6 105.01(19)
C9 N2 Ni1 127.02(16)
C6 N2 Ni1 127.73(16)
C9 C10 C11 122.1(2)
C9 C10 C27 119.4(2)
C11 C10 C27 118.4(2)
N3 C11 C10 124.8(2)
N3 C11 C12 110.7(2)
C10 C11 C12 124.5(2)
C13 C12 C11 106.9(2)
C13 C12 H5 126.5
C11 C12 H5 126.5
C12 C13 C14 107.2(2)
C12 C13 H6 126.4
C14 C13 H6 126.4
C15 C14 N3 124.2(2)
C15 C14 C13 124.9(2)
N3 C14 C13 109.9(2)
C11 N3 C14 104.99(19)
C11 N3 Ni1 127.94(16)
C14 N3 Ni1 126.95(16)
C14 C15 C16 123.2(2)
C14 C15 C33 119.8(2)
C16 C15 C33 116.9(2)
N4 C16 C15 124.0(2)
N4 C16 C17 110.5(2)
C15 C16 C17 125.4(2)
C18 C17 C16 106.9(2)
C18 C17 H7 126.5
C16 C17 H7 126.5
C17 C18 C19 107.0(2)
C17 C18 H8 126.5
C19 C18 H8 126.5
N4 C19 C18 110.7(2)
N4 C19 C20 125.7(2)
C18 C19 C20 122.3(2)
C19 N4 C16 104.8(2)
C19 N4 Ni1 127.27(16)
C16 N4 Ni1 127.47(17)
O1 C20 C19 121.9(2)
O1 C20 C1 120.7(2)
C19 C20 C1 117.3(2)
N3 Ni1 N2 89.97(8)
N3 Ni1 N1 171.97(9)
N2 Ni1 N1 90.63(8)
N3 Ni1 N4 90.57(8)
N2 Ni1 N4 173.81(9)
N1 Ni1 N4 89.71(9)
C22 C21 C26 116.7(2)
C22 C21 C5 122.2(2)
C26 C21 C5 120.9(2)
F1 C22 C21 119.7(2)
F1 C22 C23 118.4(3)
C21 C22 C23 121.9(3)
F2 C23 C24 119.9(3)
F2 C23 C22 120.3(3)
C24 C23 C22 119.7(3)
F3 C24 C23 119.9(3)
F3 C24 C25 119.9(3)
C23 C24 C25 120.2(3)
F4 C25 C24 120.2(3)
F4 C25 C26 120.0(3)
C24 C25 C26 119.7(3)
F5 C26 C25 118.0(3)
F5 C26 C21 120.1(2)
C25 C26 C21 121.8(3)
C32 C27 C28 116.2(2)
C32 C27 C10 121.0(2)
C28 C27 C10 122.8(2)
F6 C28 C29 118.0(2)
F6 C28 C27 119.9(2)
C29 C28 C27 122.0(3)
F7 C29 C30 119.8(2)
F7 C29 C28 120.4(3)
C30 C29 C28 119.7(3)
F8 C30 C31 120.3(3)
F8 C30 C29 119.8(3)
C31 C30 C29 119.9(2)
F9 C31 C30 119.9(2)
F9 C31 C32 120.5(3)
C30 C31 C32 119.6(3)
F10 C32 C31 118.3(2)
F10 C32 C27 119.2(2)
C31 C32 C27 122.5(2)
C34 C33 C38 116.5(2)
C34 C33 C15 122.4(3)
C38 C33 C15 121.1(3)
F11 C34 C35 117.7(3)
F11 C34 C33 120.1(3)
C35 C34 C33 122.1(3)
F12 C35 C36 119.7(3)
F12 C35 C34 120.3(4)
C36 C35 C34 120.0(3)
F13 C36 C35 120.2(4)
F13 C36 C37 119.9(3)
C35 C36 C37 120.0(3)
F14 C37 C36 120.5(3)
F14 C37 C38 120.3(3)
C36 C37 C38 119.2(3)
F15 C38 C33 119.6(2)
F15 C38 C37 118.2(3)
C33 C38 C37 122.2(3)
C47 N5 C51 110.21(19)
C47 N5 C39 107.33(19)
C51 N5 C39 110.8(2)
C47 N5 C43 110.8(2)
C51 N5 C43 107.56(19)
C39 N5 C43 110.2(2)
C40 C39 N5 115.0(2)
C40 C39 H9 108.5
N5 C39 H9 108.5
C40 C39 H10 108.5
N5 C39 H10 108.5
H9 C39 H10 107.5
C39 C40 C41 110.5(2)
C39 C40 H11 109.6
C41 C40 H11 109.6
C39 C40 H12 109.6
C41 C40 H12 109.6
H11 C40 H12 108.1
C42 C41 C40 112.6(3)
C42 C41 H13 109.1
C40 C41 H13 109.1
C42 C41 H14 109.1
C40 C41 H14 109.1
H13 C41 H14 107.8
C41 C42 H33 109.5
C41 C42 H34 109.5
H33 C42 H34 109.5
C41 C42 H35 109.5
H33 C42 H35 109.5
H34 C42 H35 109.5
N5 C43 C44 115.2(2)
N5 C43 H15 108.5
C44 C43 H15 108.5
N5 C43 H16 108.5
C44 C43 H16 108.5
H15 C43 H16 107.5
C43 C44 C45 111.0(3)
C43 C44 H17 109.4
C45 C44 H17 109.4
C43 C44 H18 109.4
C45 C44 H18 109.4
H17 C44 H18 108.0
C46 C45 C44 112.2(3)
C46 C45 H19 109.2
C44 C45 H19 109.2
C46 C45 H20 109.2
C44 C45 H20 109.2
H19 C45 H20 107.9
C45 C46 H36 109.5
C45 C46 H37 109.5
H36 C46 H37 109.5
C45 C46 H38 109.5
H36 C46 H38 109.5
H37 C46 H38 109.5
N5 C47 C48 115.3(2)
N5 C47 H21 108.4
C48 C47 H21 108.4
N5 C47 H22 108.4
C48 C47 H22 108.4
H21 C47 H22 107.5
C49 C48 C47 110.6(2)
C49 C48 H23 109.5
C47 C48 H23 109.5
C49 C48 H24 109.5
C47 C48 H24 109.5
H23 C48 H24 108.1
C48 C49 C50 112.8(3)
C48 C49 H25 109.0
C50 C49 H25 109.0
C48 C49 H26 109.0
C50 C49 H26 109.0
H25 C49 H26 107.8
C49 C50 H39 109.5
C49 C50 H40 109.5
H39 C50 H40 109.5
C49 C50 H41 109.5
H39 C50 H41 109.5
H40 C50 H41 109.5
C52 C51 N5 115.3(2)
C52 C51 H27 108.4
N5 C51 H27 108.4
C52 C51 H28 108.4
N5 C51 H28 108.4
H27 C51 H28 107.5
C51 C52 C53 110.4(2)
C51 C52 H29 109.6
C53 C52 H29 109.6
C51 C52 H30 109.6
C53 C52 H30 109.6
H29 C52 H30 108.1
C54 C53 C52 113.3(3)
C54 C53 H31 108.9
C52 C53 H31 108.9
C54 C53 H32 108.9
C52 C53 H32 108.9
H31 C53 H32 107.7
C53 C54 H42 109.5
C53 C54 H43 109.5
H42 C54 H43 109.5
C53 C54 H44 109.5
H42 C54 H44 109.5
H43 C54 H44 109.5
Cl1 C55 Cl2 113.9(4)
Cl1 C55 H45 108.8
Cl2 C55 H45 108.8
Cl1 C55 H46 108.8
Cl2 C55 H46 108.8
H45 C55 H46 107.7
Cl2A C55A Cl1A 126.7(16)
Cl2A C55A H47 105.6
Cl1A C55A H47 105.6
Cl2A C55A H48 105.6
Cl1A C55A H48 105.6
H47 C55A H48 106.1

loop_
_geom_bond_atom_site_label_1
_geom_bond_atom_site_label_2
_geom_bond_distance
C1 N1 1.375(3)
C1 C2 1.406(3)
C1 C20 1.442(3)
C2 C3 1.365(4)
C2 H1 0.9500
C3 C4 1.419(4)
C3 H2 0.9500
C4 N1 1.384(3)
C4 C5 1.408(3)
N1 Ni1 1.930(2)
C5 C6 1.365(4)
C5 C21 1.497(3)
C6 N2 1.394(3)
C6 C7 1.436(3)
C7 C8 1.341(4)
C7 H3 0.9500
C8 C9 1.447(3)
C8 H4 0.9500
C9 N2 1.376(3)
C9 C10 1.382(4)
N2 Ni1 1.928(2)
C10 C11 1.388(3)
C10 C27 1.493(3)
C11 N3 1.371(3)
C11 C12 1.440(3)
C12 C13 1.346(4)
C12 H5 0.9500
C13 C14 1.436(3)
C13 H6 0.9500
C14 C15 1.366(4)
C14 N3 1.393(3)
N3 Ni1 1.926(2)
C15 C16 1.402(4)
C15 C33 1.496(3)
C16 N4 1.383(3)
C16 C17 1.415(4)
C17 C18 1.365(4)
C17 H7 0.9500
C18 C19 1.412(4)
C18 H8 0.9500
C19 N4 1.381(3)
C19 C20 1.433(4)
N4 Ni1 1.935(2)
C20 O1 1.245(3)
C21 C22 1.381(4)
C21 C26 1.390(4)
C22 F1 1.337(4)
C22 C23 1.391(4)
C23 F2 1.335(4)
C23 C24 1.364(5)
C24 F3 1.336(3)
C24 C25 1.370(5)
C25 F4 1.341(4)
C25 C26 1.385(4)
C26 F5 1.333(4)
C27 C32 1.387(4)
C27 C28 1.391(4)
C28 F6 1.340(3)
C28 C29 1.382(4)
C29 F7 1.340(3)
C29 C30 1.373(4)
C30 F8 1.337(3)
C30 C31 1.373(4)
C31 F9 1.338(3)
C31 C32 1.377(4)
C32 F10 1.335(3)
C33 C34 1.383(4)
C33 C38 1.383(4)
C34 F11 1.334(4)
C34 C35 1.379(4)
C35 F12 1.341(4)
C35 C36 1.365(6)
C36 F13 1.339(3)
C36 C37 1.375(6)
C37 F14 1.336(4)
C37 C38 1.390(4)
C38 F15 1.332(4)
N5 C47 1.519(3)
N5 C51 1.520(3)
N5 C39 1.522(3)
N5 C43 1.523(3)
C39 C40 1.519(4)
C39 H9 0.9900
C39 H10 0.9900
C40 C41 1.526(4)
C40 H11 0.9900
C40 H12 0.9900
C41 C42 1.508(5)
C41 H13 0.9900
C41 H14 0.9900
C42 H33 0.9800
C42 H34 0.9800
C42 H35 0.9800
C43 C44 1.524(4)
C43 H15 0.9900
C43 H16 0.9900
C44 C45 1.532(5)
C44 H17 0.9900
C44 H18 0.9900
C45 C46 1.480(5)
C45 H19 0.9900
C45 H20 0.9900
C46 H36 0.9800
C46 H37 0.9800
C46 H38 0.9800
C47 C48 1.519(4)
C47 H21 0.9900
C47 H22 0.9900
C48 C49 1.512(4)
C48 H23 0.9900
C48 H24 0.9900
C49 C50 1.519(4)
C49 H25 0.9900
C49 H26 0.9900
C50 H39 0.9800
C50 H40 0.9800
C50 H41 0.9800
C51 C52 1.515(4)
C51 H27 0.9900
C51 H28 0.9900
C52 C53 1.518(4)
C52 H29 0.9900
C52 H30 0.9900
C53 C54 1.514(4)
C53 H31 0.9900
C53 H32 0.9900
C54 H42 0.9800
C54 H43 0.9800
C54 H44 0.9800
Cl1 C55 1.738(6)
Cl2 C55 1.748(6)
C55 H45 0.9900
C55 H46 0.9900
Cl1A C55A 1.756(15)
Cl2A C55A 1.754(15)
C55A H47 0.9900
C55A H48 0.9900

loop_
_geom_torsion_atom_site_label_1
_geom_torsion_atom_site_label_2
_geom_torsion_atom_site_label_3
_geom_torsion_atom_site_label_4
_geom_torsion
N1 C1 C2 C3 -1.3(3)
C20 C1 C2 C3 173.7(2)
C1 C2 C3 C4 -1.0(3)
C2 C3 C4 N1 3.0(3)
C2 C3 C4 C5 -166.7(2)
C2 C1 N1 C4 3.0(3)
C20 C1 N1 C4 -171.8(2)
C2 C1 N1 Ni1 -169.02(17)
C20 C1 N1 Ni1 16.2(3)
C5 C4 N1 C1 166.2(2)
C3 C4 N1 C1 -3.6(3)
C5 C4 N1 Ni1 -21.6(3)
C3 C4 N1 Ni1 168.59(16)
N1 C4 C5 C6 3.7(4)
C3 C4 C5 C6 172.1(2)
N1 C4 C5 C21 -170.5(2)
C3 C4 C5 C21 -2.2(4)
C4 C5 C6 N2 11.8(4)
C21 C5 C6 N2 -174.1(2)
C4 C5 C6 C7 -168.2(2)
C21 C5 C6 C7 5.9(4)
C5 C6 C7 C8 -179.6(3)
N2 C6 C7 C8 0.4(3)
C6 C7 C8 C9 2.7(3)
C7 C8 C9 N2 -5.1(3)
C7 C8 C9 C10 166.4(3)
C10 C9 N2 C6 -166.3(2)
C8 C9 N2 C6 5.2(3)
C10 C9 N2 Ni1 19.0(3)
C8 C9 N2 Ni1 -169.54(17)
C5 C6 N2 C9 176.5(2)
C7 C6 N2 C9 -3.5(3)
C5 C6 N2 Ni1 -8.8(4)
C7 C6 N2 Ni1 171.17(17)
N2 C9 C10 C11 -0.1(4)
C8 C9 C10 C11 -170.4(2)
N2 C9 C10 C27 176.8(2)
C8 C9 C10 C27 6.5(4)
C9 C10 C11 N3 -13.1(4)
C27 C10 C11 N3 170.0(2)
C9 C10 C11 C12 166.7(2)
C27 C10 C11 C12 -10.2(4)
N3 C11 C12 C13 0.1(3)
C10 C11 C12 C13 -179.7(2)
C11 C12 C13 C14 -3.1(3)
C12 C13 C14 C15 -164.2(3)
C12 C13 C14 N3 5.1(3)
C10 C11 N3 C14 -177.2(2)
C12 C11 N3 C14 3.0(3)
C10 C11 N3 Ni1 6.7(4)
C12 C11 N3 Ni1 -173.11(17)
C15 C14 N3 C11 164.5(2)
C13 C14 N3 C11 -4.9(3)
C15 C14 N3 Ni1 -19.3(4)
C13 C14 N3 Ni1 171.25(17)
N3 C14 C15 C16 1.1(4)
C13 C14 C15 C16 168.9(3)
N3 C14 C15 C33 -174.4(2)
C13 C14 C15 C33 -6.6(4)
C14 C15 C16 N4 13.7(4)
C33 C15 C16 N4 -170.7(2)
C14 C15 C16 C17 -167.2(3)
C33 C15 C16 C17 8.5(4)
N4 C16 C17 C18 -0.5(3)
C15 C16 C17 C18 -179.7(3)
C16 C17 C18 C19 2.0(3)
C17 C18 C19 N4 -3.0(3)
C17 C18 C19 C20 164.5(3)
C18 C19 N4 C16 2.6(3)
C20 C19 N4 C16 -164.4(3)
C18 C19 N4 Ni1 -169.90(19)
C20 C19 N4 Ni1 23.1(4)
C15 C16 N4 C19 178.0(3)
C17 C16 N4 C19 -1.3(3)
C15 C16 N4 Ni1 -9.6(4)
C17 C16 N4 Ni1 171.17(19)
N4 C19 C20 O1 176.6(2)
C18 C19 C20 O1 11.0(4)
N4 C19 C20 C1 0.1(4)
C18 C19 C20 C1 -165.5(3)
N1 C1 C20 O1 163.5(2)
C2 C1 C20 O1 -10.8(4)
N1 C1 C20 C19 -20.0(4)
C2 C1 C20 C19 165.7(2)
C6 C5 C21 C22 95.7(3)
C4 C5 C21 C22 -89.8(3)
C6 C5 C21 C26 -88.8(3)
C4 C5 C21 C26 85.7(3)
C26 C21 C22 F1 -178.7(2)
C5 C21 C22 F1 -3.0(4)
C26 C21 C22 C23 0.8(4)
C5 C21 C22 C23 176.6(3)
F1 C22 C23 F2 2.0(4)
C21 C22 C23 F2 -177.6(3)
F1 C22 C23 C24 180.0(3)
C21 C22 C23 C24 0.4(4)
F2 C23 C24 F3 -1.6(5)
C22 C23 C24 F3 -179.7(3)
F2 C23 C24 C25 176.1(3)
C22 C23 C24 C25 -1.9(5)
F3 C24 C25 F4 2.3(4)
C23 C24 C25 F4 -175.5(3)
F3 C24 C25 C26 179.8(3)
C23 C24 C25 C26 2.0(5)
F4 C25 C26 F5 -1.7(4)
C24 C25 C26 F5 -179.2(3)
F4 C25 C26 C21 176.8(3)
C24 C25 C26 C21 -0.7(4)
C22 C21 C26 F5 177.8(2)
C5 C21 C26 F5 2.0(4)
C22 C21 C26 C25 -0.7(4)
C5 C21 C26 C25 -176.5(3)
C9 C10 C27 C32 102.4(3)
C11 C10 C27 C32 -80.6(3)
C9 C10 C27 C28 -78.2(3)
C11 C10 C27 C28 98.7(3)
C32 C27 C28 F6 179.5(2)
C10 C27 C28 F6 0.2(4)
C32 C27 C28 C29 -1.0(4)
C10 C27 C28 C29 179.6(3)
F6 C28 C29 F7 1.1(4)
C27 C28 C29 F7 -178.4(3)
F6 C28 C29 C30 179.2(3)
C27 C28 C29 C30 -0.3(4)
F7 C29 C30 F8 -0.7(4)
C28 C29 C30 F8 -178.8(3)
F7 C29 C30 C31 179.4(3)
C28 C29 C30 C31 1.3(4)
F8 C30 C31 F9 -1.0(4)
C29 C30 C31 F9 178.9(3)
F8 C30 C31 C32 179.0(2)
C29 C30 C31 C32 -1.1(4)
F9 C31 C32 F10 -0.2(4)
C30 C31 C32 F10 179.7(2)
F9 C31 C32 C27 179.8(2)
C30 C31 C32 C27 -0.3(4)
C28 C27 C32 F10 -178.7(2)
C10 C27 C32 F10 0.6(4)
C28 C27 C32 C31 1.3(4)
C10 C27 C32 C31 -179.4(2)
C14 C15 C33 C34 82.7(4)
C16 C15 C33 C34 -93.1(3)
C14 C15 C33 C38 -99.5(3)
C16 C15 C33 C38 84.7(3)
C38 C33 C34 F11 179.8(3)
C15 C33 C34 F11 -2.4(5)
C38 C33 C34 C35 -1.6(5)
C15 C33 C34 C35 176.3(3)
F11 C34 C35 F12 -0.1(5)
C33 C34 C35 F12 -178.8(3)
F11 C34 C35 C36 -179.5(3)
C33 C34 C35 C36 1.8(5)
F12 C35 C36 F13 0.2(5)
C34 C35 C36 F13 179.7(3)
F12 C35 C36 C37 -179.9(3)
C34 C35 C36 C37 -0.4(5)
F13 C36 C37 F14 -0.2(4)
C35 C36 C37 F14 179.9(3)
F13 C36 C37 C38 178.9(3)
C35 C36 C37 C38 -1.0(5)
C34 C33 C38 F15 179.1(3)
C15 C33 C38 F15 1.2(4)
C34 C33 C38 C37 0.1(4)
C15 C33 C38 C37 -177.8(3)
F14 C37 C38 F15 1.3(4)
C36 C37 C38 F15 -177.8(3)
F14 C37 C38 C33 -179.7(3)
C36 C37 C38 C33 1.2(4)
C47 N5 C39 C40 177.8(2)
C51 N5 C39 C40 57.5(3)
C43 N5 C39 C40 -61.4(3)
N5 C39 C40 C41 -166.3(2)
C39 C40 C41 C42 -173.8(3)
C47 N5 C43 C44 61.1(3)
C51 N5 C43 C44 -178.4(3)
C39 N5 C43 C44 -57.6(3)
N5 C43 C44 C45 -171.0(3)
C43 C44 C45 C46 83.1(4)
C51 N5 C47 C48 -56.9(3)
C39 N5 C47 C48 -177.6(2)
C43 N5 C47 C48 62.1(3)
N5 C47 C48 C49 -176.7(2)
C47 C48 C49 C50 -173.9(3)
C47 N5 C51 C52 -63.0(3)
C39 N5 C51 C52 55.6(3)
C43 N5 C51 C52 176.1(2)
N5 C51 C52 C53 -175.2(2)
C51 C52 C53 C54 177.5(3)
